data_7127786
loop_
_publ_author_name
'Li, Heng'
'Lv, Fan'
'Guo, Xing'
'Wu, Qinghua'
'Wu, Hao'
'Tang, Bing'
'Yu, Changjiang'
'Wang, Hua'
'Jiao, Lijuan'
'Hao, Erhong'

_publ_section_title
;
 Direct C-H alkoxylation of BODIPY dyes via cation radical accelerated
 oxidative nucleophilic hydrogen substitution: a new route to building
 blocks for functionalized BODIPYs.
;
_journal_issue 13
_journal_name_full 'Chemical communications (Cambridge, England)'
_journal_page_first 1647
_journal_page_last 1650
_journal_paper_doi 10.1039/d0cc07961h
_journal_volume 57
_journal_year 2021
_chemical_formula_moiety 'C22 H15 B Cl2 F2 N2 O3 S'
_chemical_formula_sum 'C22 H15 B Cl2 F2 N2 O3 S'
_chemical_formula_weight 507.13
_space_group_crystal_system monoclinic
_space_group_IT_number 14
_space_group_name_Hall '-P 2ybc'
_space_group_name_H-M_alt 'P 1 21/c 1'
_atom_sites_solution_hydrogens geom
_atom_sites_solution_primary iterative
_audit_creation_date 2020-11-10
_audit_creation_method
;
Olex2 1.3
(compiled 2020.07.16 svn.r6f6c53a7 for OlexSys, GUI svn.r6139)
;
_audit_update_record
;
2020-11-10 deposited with the CCDC.	2021-01-07 downloaded from the CCDC.
;
_cell_angle_alpha 90
_cell_angle_beta 112.884(2)
_cell_angle_gamma 90
_cell_formula_units_Z 4
_cell_length_a 14.0000(6)
_cell_length_b 12.6326(5)
_cell_length_c 14.1556(5)
_cell_measurement_reflns_used 9353
_cell_measurement_temperature 273.15
_cell_measurement_theta_max 27.48
_cell_measurement_theta_min 3.07
_cell_volume 2306.47(16)
_computing_cell_refinement 'SAINT v8.37A (Bruker, 2015)'
_computing_data_reduction 'SAINT v8.37A (Bruker, 2015)'
_computing_molecular_graphics 'Olex2 1.3 (Dolomanov et al., 2009)'
_computing_publication_material 'Olex2 1.3 (Dolomanov et al., 2009)'
_computing_structure_refinement 'SHELXL 2018/3 (Sheldrick, 2015)'
_computing_structure_solution 'olex2.solve 1.3 (Bourhis et al., 2015)'
_diffrn_ambient_temperature 273.15
_diffrn_measured_fraction_theta_full 0.999
_diffrn_measured_fraction_theta_max 0.998
_diffrn_measurement_device_type 'Bruker APEX-II CCD'
_diffrn_measurement_method '\f and \w scans'
_diffrn_radiation_type MoK\a
_diffrn_radiation_wavelength 0.71073
_diffrn_reflns_av_R_equivalents 0.0793
_diffrn_reflns_av_unetI/netI 0.0335
_diffrn_reflns_Laue_measured_fraction_full 0.999
_diffrn_reflns_Laue_measured_fraction_max 0.998
_diffrn_reflns_limit_h_max 18
_diffrn_reflns_limit_h_min -18
_diffrn_reflns_limit_k_max 16
_diffrn_reflns_limit_k_min -16
_diffrn_reflns_limit_l_max 18
_diffrn_reflns_limit_l_min -18
_diffrn_reflns_number 78020
_diffrn_reflns_point_group_measured_fraction_full 0.999
_diffrn_reflns_point_group_measured_fraction_max 0.998
_diffrn_reflns_theta_full 25.242
_diffrn_reflns_theta_max 27.543
_diffrn_reflns_theta_min 2.901
_diffrn_source_current 30.0
_diffrn_source_power 1.5
_diffrn_source_voltage 50.0
_diffrn_standards_number 0
_exptl_absorpt_coefficient_mu 0.416
_exptl_absorpt_correction_T_max 0.7456
_exptl_absorpt_correction_T_min 0.6897
_exptl_absorpt_correction_type none
_exptl_absorpt_process_details
;
SADABS-2014/5 (Bruker,2014/5) was used for absorption correction.
wR2(int) was 0.1253 before and 0.0634 after correction.
The Ratio of minimum to maximum transmission is 0.9250.
The \l/2 correction factor is Not present.
;
_exptl_crystal_colour 'clear reddish red'
_exptl_crystal_colour_lustre clear
_exptl_crystal_colour_modifier reddish
_exptl_crystal_colour_primary red
_exptl_crystal_density_diffrn 1.460
_exptl_crystal_description plate
_exptl_crystal_F_000 1032
_exptl_crystal_size_max 0.22
_exptl_crystal_size_mid 0.21
_exptl_crystal_size_min 0.2
_refine_diff_density_max 0.351
_refine_diff_density_min -0.446
_refine_diff_density_rms 0.056
_refine_ls_extinction_method none
_refine_ls_goodness_of_fit_ref 1.019
_refine_ls_hydrogen_treatment constr
_refine_ls_matrix_type full
_refine_ls_number_parameters 298
_refine_ls_number_reflns 5325
_refine_ls_number_restraints 0
_refine_ls_restrained_S_all 1.019
_refine_ls_R_factor_all 0.1184
_refine_ls_R_factor_gt 0.0638
_refine_ls_shift/su_max 0.001
_refine_ls_shift/su_mean 0.000
_refine_ls_structure_factor_coef Fsqd
_refine_ls_weighting_details 'w=1/[\s^2^(Fo^2^)+(0.0603P)^2^+2.3064P] where P=(Fo^2^+2Fc^2^)/3'
_refine_ls_weighting_scheme calc
_refine_ls_wR_factor_gt 0.1368
_refine_ls_wR_factor_ref 0.1671
_reflns_Friedel_coverage 0.000
_reflns_number_gt 3131
_reflns_number_total 5325
_reflns_threshold_expression 'I > 2\s(I)'
_cod_data_source_file d0cc07961h2.cif
_cod_data_source_block mo_20201012a_0m
_cod_depositor_comments 'Adding full bibliography for 7127784--7127786.cif.'
_cod_database_code 7127786
_shelx_shelxl_version_number 2018/3
_shelx_space_group_comment
;
The symmetry employed for this shelxl refinement is uniquely defined
by the following loop, which should always be used as a source of
symmetry information in preference to the above space-group names.
They are only intended as comments.
;
_shelx_estimated_absorpt_t_max 0.921
_shelx_estimated_absorpt_t_min 0.914
_olex2_refinement_description
;
1. Fixed Uiso
 At 1.2 times of:
  All C(H) groups, All C(H,H) groups
2.a Secondary CH2 refined with riding coordinates:
 C16(H16A,H16B), C17(H17A,H17B)
2.b Aromatic/amide H refined with riding coordinates:
 C13(H13), C14(H14), C20(H20), C9(H9), C11(H11), C10(H10), C21(H21), C22(H22),
 C6(H6), C2(H2), C1(H1)
;
_olex2_submission_special_instructions 'No special instructions were received'

loop_
_space_group_symop_operation_xyz
'x, y, z'
'-x, y+1/2, -z+1/2'
'-x, -y, -z'
'x, -y-1/2, z-1/2'

loop_
_atom_site_label
_atom_site_type_symbol
_atom_site_fract_x
_atom_site_fract_y
_atom_site_fract_z
_atom_site_U_iso_or_equiv
_atom_site_adp_type
_atom_site_occupancy
_atom_site_site_symmetry_order
_atom_site_calc_flag
_atom_site_refinement_flags_posn
_atom_site_refinement_flags_adp
_atom_site_refinement_flags_occupancy
_atom_site_disorder_assembly
_atom_site_disorder_group
S1 S -0.07978(7) 0.57213(8) 0.61729(8) 0.0700(3) Uani 1 1 d . . . . .
Cl1 Cl 0.37246(10) 0.85293(8) 0.02183(8) 0.0891(4) Uani 1 1 d . . . . .
Cl2 Cl 0.60803(9) 0.60373(11) 0.33704(10) 0.1038(4) Uani 1 1 d . . . . .
F1 F 0.10986(14) 0.61080(16) 0.14716(15) 0.0702(5) Uani 1 1 d . . . . .
F2 F 0.22232(16) 0.53432(15) 0.29167(15) 0.0714(6) Uani 1 1 d . . . . .
O2 O 0.06484(16) 0.73025(17) 0.47554(16) 0.0571(5) Uani 1 1 d . . . . .
O1 O 0.16079(16) 0.76283(17) 0.32895(16) 0.0572(5) Uani 1 1 d . . . . .
N1 N 0.26595(18) 0.70689(19) 0.24916(18) 0.0468(6) Uani 1 1 d . . . . .
N2 N 0.2722(2) 0.54897(19) 0.14760(19) 0.0527(6) Uani 1 1 d . . . . .
O3 O -0.09594(18) 0.7512(2) 0.4714(2) 0.0796(8) Uani 1 1 d . . . . .
C12 C 0.3561(2) 0.7433(2) 0.2386(2) 0.0469(7) Uani 1 1 d . . . . .
C7 C 0.4024(2) 0.6868(2) 0.1859(2) 0.0467(7) Uani 1 1 d . . . . .
C4 C 0.4977(2) 0.7296(2) 0.1771(2) 0.0504(7) Uani 1 1 d . . . . .
C8 C 0.3613(2) 0.5891(2) 0.1401(2) 0.0472(7) Uani 1 1 d . . . . .
C15 C 0.2426(2) 0.7778(3) 0.3055(2) 0.0504(7) Uani 1 1 d . . . . .
C13 C 0.3839(2) 0.8411(2) 0.2910(2) 0.0536(7) Uani 1 1 d . . . . .
H13 H 0.440457 0.882651 0.296049 0.064 Uiso 1 1 calc R U . . .
C19 C 0.0127(2) 0.6183(3) 0.5764(2) 0.0528(7) Uani 1 1 d . . . . .
C18 C -0.0137(2) 0.7058(3) 0.5041(3) 0.0562(8) Uani 1 1 d . . . . .
C14 C 0.3140(3) 0.8638(3) 0.3325(2) 0.0565(8) Uani 1 1 d . . . . .
H14 H 0.312893 0.923219 0.370779 0.068 Uiso 1 1 calc R U . . .
C20 C 0.1024(2) 0.5613(3) 0.6166(2) 0.0561(8) Uani 1 1 d . . . . .
H20 H 0.161314 0.574598 0.603323 0.067 Uiso 1 1 calc R U . . .
C9 C 0.3933(3) 0.5190(3) 0.0820(2) 0.0585(8) Uani 1 1 d . . . . .
H9 H 0.450889 0.526493 0.065310 0.070 Uiso 1 1 calc R U . . .
C16 C 0.1443(3) 0.8435(3) 0.3945(3) 0.0613(8) Uani 1 1 d . . . . .
H16A H 0.140049 0.912810 0.363696 0.074 Uiso 1 1 calc R U . . .
H16B H 0.201647 0.843690 0.460871 0.074 Uiso 1 1 calc R U . . .
C11 C 0.2507(3) 0.4568(3) 0.0952(3) 0.0658(9) Uani 1 1 d . . . . .
H11 H 0.194628 0.413375 0.088016 0.079 Uiso 1 1 calc R U . . .
C5 C 0.4923(3) 0.8053(3) 0.1041(3) 0.0636(9) Uani 1 1 d . . . . .
C17 C 0.0451(3) 0.8188(3) 0.4069(3) 0.0642(9) Uani 1 1 d . . . . .
H17A H 0.022703 0.879478 0.434925 0.077 Uiso 1 1 calc R U . . .
H17B H -0.008840 0.801341 0.341032 0.077 Uiso 1 1 calc R U . . .
C10 C 0.3228(3) 0.4358(3) 0.0539(3) 0.0707(10) Uani 1 1 d . . . . .
H10 H 0.324225 0.377217 0.014712 0.085 Uiso 1 1 calc R U . . .
C21 C 0.0942(3) 0.4798(3) 0.6809(3) 0.0692(9) Uani 1 1 d . . . . .
H21 H 0.147818 0.433093 0.715193 0.083 Uiso 1 1 calc R U . . .
C3 C 0.5961(3) 0.6963(3) 0.2435(3) 0.0681(10) Uani 1 1 d . . . . .
C22 C 0.0005(3) 0.4762(3) 0.6879(3) 0.0725(10) Uani 1 1 d . . . . .
H22 H -0.017499 0.426900 0.726874 0.087 Uiso 1 1 calc R U . . .
B1 B 0.2131(3) 0.5973(3) 0.2095(3) 0.0534(9) Uani 1 1 d . . . . .
C6 C 0.5815(4) 0.8456(4) 0.0966(4) 0.0972(15) Uani 1 1 d . . . . .
H6 H 0.577066 0.896233 0.047331 0.117 Uiso 1 1 calc R U . . .
C2 C 0.6855(3) 0.7372(4) 0.2371(5) 0.0977(16) Uani 1 1 d . . . . .
H2 H 0.750559 0.715502 0.282778 0.117 Uiso 1 1 calc R U . . .
C1 C 0.6764(4) 0.8094(5) 0.1631(5) 0.1112(19) Uani 1 1 d . . . . .
H1 H 0.736105 0.835182 0.157267 0.133 Uiso 1 1 calc R U . . .

loop_
_atom_site_aniso_label
_atom_site_aniso_U_11
_atom_site_aniso_U_22
_atom_site_aniso_U_33
_atom_site_aniso_U_23
_atom_site_aniso_U_13
_atom_site_aniso_U_12
S1 0.0648(6) 0.0799(6) 0.0803(6) -0.0016(5) 0.0444(5) -0.0025(5)
Cl1 0.1191(9) 0.0720(6) 0.0631(6) 0.0104(5) 0.0210(6) -0.0145(6)
Cl2 0.0872(8) 0.1096(9) 0.0934(8) 0.0161(7) 0.0120(6) 0.0259(7)
F1 0.0530(11) 0.0752(13) 0.0780(13) -0.0061(11) 0.0206(10) -0.0116(9)
F2 0.0908(14) 0.0620(12) 0.0772(13) 0.0158(10) 0.0500(11) -0.0047(10)
O2 0.0551(12) 0.0643(13) 0.0606(13) 0.0052(11) 0.0320(11) 0.0091(11)
O1 0.0590(13) 0.0648(14) 0.0570(13) -0.0025(11) 0.0325(11) -0.0044(11)
N1 0.0493(14) 0.0489(14) 0.0462(13) 0.0003(11) 0.0229(11) -0.0057(11)
N2 0.0626(16) 0.0442(14) 0.0555(15) -0.0015(12) 0.0276(13) -0.0114(12)
O3 0.0523(14) 0.0913(19) 0.101(2) 0.0184(15) 0.0356(13) 0.0195(13)
C12 0.0456(16) 0.0485(17) 0.0480(16) 0.0010(13) 0.0198(13) -0.0073(13)
C7 0.0473(16) 0.0489(16) 0.0441(15) 0.0016(13) 0.0180(13) -0.0052(13)
C4 0.0498(17) 0.0516(17) 0.0561(18) -0.0131(14) 0.0275(15) -0.0099(14)
C8 0.0524(17) 0.0462(16) 0.0446(16) 0.0055(13) 0.0205(14) -0.0001(13)
C15 0.0484(17) 0.0594(19) 0.0465(16) 0.0050(14) 0.0220(14) 0.0005(14)
C13 0.0530(18) 0.0540(18) 0.0561(18) -0.0071(15) 0.0237(15) -0.0098(14)
C19 0.0513(18) 0.0584(19) 0.0553(18) -0.0074(15) 0.0278(15) -0.0021(14)
C18 0.0519(18) 0.062(2) 0.0608(19) -0.0071(16) 0.0290(16) 0.0039(16)
C14 0.062(2) 0.0566(19) 0.0537(18) -0.0096(15) 0.0253(16) -0.0046(15)
C20 0.0520(18) 0.063(2) 0.0557(18) -0.0086(16) 0.0241(15) -0.0027(15)
C9 0.068(2) 0.0521(18) 0.060(2) 0.0003(15) 0.0300(17) 0.0025(16)
C16 0.073(2) 0.061(2) 0.062(2) 0.0008(16) 0.0397(18) 0.0029(17)
C11 0.081(2) 0.0492(19) 0.070(2) -0.0049(16) 0.032(2) -0.0155(17)
C5 0.080(2) 0.060(2) 0.064(2) -0.0122(17) 0.0423(19) -0.0209(17)
C17 0.064(2) 0.074(2) 0.064(2) 0.0112(18) 0.0348(17) 0.0140(17)
C10 0.095(3) 0.052(2) 0.069(2) -0.0122(17) 0.037(2) -0.0087(19)
C21 0.073(2) 0.066(2) 0.068(2) -0.0014(18) 0.0263(19) 0.0049(18)
C3 0.054(2) 0.067(2) 0.084(3) -0.0204(19) 0.0281(18) -0.0041(17)
C22 0.087(3) 0.070(2) 0.071(2) -0.0017(19) 0.041(2) -0.007(2)
B1 0.058(2) 0.052(2) 0.056(2) 0.0041(17) 0.0284(18) -0.0077(17)
C6 0.129(4) 0.075(3) 0.126(4) -0.021(3) 0.092(4) -0.041(3)
C2 0.054(2) 0.092(3) 0.152(5) -0.044(3) 0.046(3) -0.012(2)
C1 0.091(4) 0.099(4) 0.180(6) -0.038(4) 0.092(4) -0.034(3)

loop_
_atom_type_symbol
_atom_type_description
_atom_type_scat_dispersion_real
_atom_type_scat_dispersion_imag
_atom_type_scat_source
C C 0.0033 0.0016 'International Tables Vol C Tables 4.2.6.8 and 6.1.1.4'
H H 0.0000 0.0000 'International Tables Vol C Tables 4.2.6.8 and 6.1.1.4'
B B 0.0013 0.0007 'International Tables Vol C Tables 4.2.6.8 and 6.1.1.4'
Cl Cl 0.1484 0.1585 'International Tables Vol C Tables 4.2.6.8 and 6.1.1.4'
F F 0.0171 0.0103 'International Tables Vol C Tables 4.2.6.8 and 6.1.1.4'
N N 0.0061 0.0033 'International Tables Vol C Tables 4.2.6.8 and 6.1.1.4'
O O 0.0106 0.0060 'International Tables Vol C Tables 4.2.6.8 and 6.1.1.4'
S S 0.1246 0.1234 'International Tables Vol C Tables 4.2.6.8 and 6.1.1.4'

loop_
_geom_angle_atom_site_label_1
_geom_angle_atom_site_label_2
_geom_angle_atom_site_label_3
_geom_angle
_geom_angle_site_symmetry_1
_geom_angle_site_symmetry_3
_geom_angle_publ_flag
C22 S1 C19 91.60(17) . . ?
C18 O2 C17 114.7(2) . . ?
C15 O1 C16 115.3(2) . . ?
C12 N1 B1 124.7(2) . . ?
C15 N1 C12 106.6(2) . . ?
C15 N1 B1 128.4(2) . . ?
C8 N2 B1 126.4(2) . . ?
C11 N2 C8 106.8(3) . . ?
C11 N2 B1 126.7(3) . . ?
N1 C12 C13 107.7(3) . . ?
C7 C12 N1 121.7(3) . . ?
C7 C12 C13 130.6(3) . . ?
C12 C7 C4 119.2(3) . . ?
C12 C7 C8 120.9(3) . . ?
C8 C7 C4 119.9(3) . . ?
C5 C4 C7 121.4(3) . . ?
C5 C4 C3 117.5(3) . . ?
C3 C4 C7 121.1(3) . . ?
N2 C8 C7 120.2(3) . . ?
N2 C8 C9 108.5(3) . . ?
C9 C8 C7 131.3(3) . . ?
O1 C15 C14 128.9(3) . . ?
N1 C15 O1 119.7(3) . . ?
N1 C15 C14 111.5(3) . . ?
C12 C13 H13 125.8 . . ?
C14 C13 C12 108.4(3) . . ?
C14 C13 H13 125.8 . . ?
C18 C19 S1 118.6(2) . . ?
C20 C19 S1 111.9(3) . . ?
C20 C19 C18 129.5(3) . . ?
O2 C18 C19 111.8(3) . . ?
O3 C18 O2 123.0(3) . . ?
O3 C18 C19 125.2(3) . . ?
C15 C14 H14 127.1 . . ?
C13 C14 C15 105.8(3) . . ?
C13 C14 H14 127.1 . . ?
C19 C20 H20 124.4 . . ?
C19 C20 C21 111.2(3) . . ?
C21 C20 H20 124.4 . . ?
C8 C9 H9 126.4 . . ?
C10 C9 C8 107.1(3) . . ?
C10 C9 H9 126.4 . . ?
O1 C16 H16A 110.0 . . ?
O1 C16 H16B 110.0 . . ?
O1 C16 C17 108.2(3) . . ?
H16A C16 H16B 108.4 . . ?
C17 C16 H16A 110.0 . . ?
C17 C16 H16B 110.0 . . ?
N2 C11 H11 124.6 . . ?
N2 C11 C10 110.8(3) . . ?
C10 C11 H11 124.6 . . ?
C4 C5 Cl1 119.8(3) . . ?
C4 C5 C6 121.2(4) . . ?
C6 C5 Cl1 119.0(3) . . ?
O2 C17 C16 107.4(3) . . ?
O2 C17 H17A 110.2 . . ?
O2 C17 H17B 110.2 . . ?
C16 C17 H17A 110.2 . . ?
C16 C17 H17B 110.2 . . ?
H17A C17 H17B 108.5 . . ?
C9 C10 H10 126.6 . . ?
C11 C10 C9 106.8(3) . . ?
C11 C10 H10 126.6 . . ?
C20 C21 H21 123.3 . . ?
C22 C21 C20 113.4(3) . . ?
C22 C21 H21 123.3 . . ?
C4 C3 Cl2 119.7(3) . . ?
C2 C3 Cl2 118.8(4) . . ?
C2 C3 C4 121.5(4) . . ?
S1 C22 H22 124.0 . . ?
C21 C22 S1 111.9(3) . . ?
C21 C22 H22 124.0 . . ?
F1 B1 N1 110.6(3) . . ?
F1 B1 N2 110.1(3) . . ?
F2 B1 F1 110.1(3) . . ?
F2 B1 N1 109.5(3) . . ?
F2 B1 N2 110.9(3) . . ?
N2 B1 N1 105.7(2) . . ?
C5 C6 H6 120.5 . . ?
C1 C6 C5 118.9(5) . . ?
C1 C6 H6 120.5 . . ?
C3 C2 H2 120.5 . . ?
C1 C2 C3 118.9(5) . . ?
C1 C2 H2 120.5 . . ?
C6 C1 H1 119.1 . . ?
C2 C1 C6 121.9(4) . . ?
C2 C1 H1 119.1 . . ?

loop_
_geom_bond_atom_site_label_1
_geom_bond_atom_site_label_2
_geom_bond_distance
_geom_bond_site_symmetry_2
_geom_bond_publ_flag
S1 C19 1.713(3) . ?
S1 C22 1.690(4) . ?
Cl1 C5 1.735(4) . ?
Cl2 C3 1.726(4) . ?
F1 B1 1.381(4) . ?
F2 B1 1.373(4) . ?
O2 C18 1.347(4) . ?
O2 C17 1.436(4) . ?
O1 C15 1.324(3) . ?
O1 C16 1.455(4) . ?
N1 C12 1.405(3) . ?
N1 C15 1.322(4) . ?
N1 B1 1.567(4) . ?
N2 C8 1.387(4) . ?
N2 C11 1.350(4) . ?
N2 B1 1.547(4) . ?
O3 C18 1.205(4) . ?
C12 C7 1.365(4) . ?
C12 C13 1.415(4) . ?
C7 C4 1.488(4) . ?
C7 C8 1.409(4) . ?
C4 C5 1.388(5) . ?
C4 C3 1.397(5) . ?
C8 C9 1.395(4) . ?
C15 C14 1.424(4) . ?
C13 H13 0.9300 . ?
C13 C14 1.353(4) . ?
C19 C18 1.453(5) . ?
C19 C20 1.366(4) . ?
C14 H14 0.9300 . ?
C20 H20 0.9300 . ?
C20 C21 1.408(5) . ?
C9 H9 0.9300 . ?
C9 C10 1.388(5) . ?
C16 H16A 0.9700 . ?
C16 H16B 0.9700 . ?
C16 C17 1.498(4) . ?
C11 H11 0.9300 . ?
C11 C10 1.375(5) . ?
C5 C6 1.391(5) . ?
C17 H17A 0.9700 . ?
C17 H17B 0.9700 . ?
C10 H10 0.9300 . ?
C21 H21 0.9300 . ?
C21 C22 1.354(5) . ?
C3 C2 1.389(5) . ?
C22 H22 0.9300 . ?
C6 H6 0.9300 . ?
C6 C1 1.374(7) . ?
C2 H2 0.9300 . ?
C2 C1 1.357(7) . ?
C1 H1 0.9300 . ?

loop_
_geom_torsion_atom_site_label_1
_geom_torsion_atom_site_label_2
_geom_torsion_atom_site_label_3
_geom_torsion_atom_site_label_4
_geom_torsion
_geom_torsion_site_symmetry_1
_geom_torsion_site_symmetry_2
_geom_torsion_site_symmetry_3
_geom_torsion_site_symmetry_4
_geom_torsion_publ_flag
S1 C19 C18 O2 -177.2(2) . . . . ?
S1 C19 C18 O3 1.7(5) . . . . ?
S1 C19 C20 C21 0.0(4) . . . . ?
Cl1 C5 C6 C1 178.7(3) . . . . ?
Cl2 C3 C2 C1 179.5(3) . . . . ?
O1 C15 C14 C13 179.3(3) . . . . ?
O1 C16 C17 O2 74.4(3) . . . . ?
N1 C12 C7 C4 179.8(3) . . . . ?
N1 C12 C7 C8 -0.3(4) . . . . ?
N1 C12 C13 C14 0.3(3) . . . . ?
N1 C15 C14 C13 -0.9(4) . . . . ?
N2 C8 C9 C10 0.1(4) . . . . ?
N2 C11 C10 C9 0.1(4) . . . . ?
C12 N1 C15 O1 -179.1(3) . . . . ?
C12 N1 C15 C14 1.1(3) . . . . ?
C12 N1 B1 F1 -126.0(3) . . . . ?
C12 N1 B1 F2 112.6(3) . . . . ?
C12 N1 B1 N2 -6.9(4) . . . . ?
C12 C7 C4 C5 -81.7(4) . . . . ?
C12 C7 C4 C3 97.0(4) . . . . ?
C12 C7 C8 N2 0.4(4) . . . . ?
C12 C7 C8 C9 178.9(3) . . . . ?
C12 C13 C14 C15 0.3(4) . . . . ?
C7 C12 C13 C14 -179.3(3) . . . . ?
C7 C4 C5 Cl1 0.7(4) . . . . ?
C7 C4 C5 C6 179.6(3) . . . . ?
C7 C4 C3 Cl2 0.3(4) . . . . ?
C7 C4 C3 C2 -178.8(3) . . . . ?
C7 C8 C9 C10 -178.5(3) . . . . ?
C4 C7 C8 N2 -179.7(3) . . . . ?
C4 C7 C8 C9 -1.2(5) . . . . ?
C4 C5 C6 C1 -0.1(6) . . . . ?
C4 C3 C2 C1 -1.4(6) . . . . ?
C8 N2 C11 C10 0.0(4) . . . . ?
C8 N2 B1 F1 126.6(3) . . . . ?
C8 N2 B1 F2 -111.4(3) . . . . ?
C8 N2 B1 N1 7.2(4) . . . . ?
C8 C7 C4 C5 98.4(4) . . . . ?
C8 C7 C4 C3 -82.9(4) . . . . ?
C8 C9 C10 C11 -0.2(4) . . . . ?
C15 O1 C16 C17 175.8(3) . . . . ?
C15 N1 C12 C7 178.8(3) . . . . ?
C15 N1 C12 C13 -0.9(3) . . . . ?
C15 N1 B1 F1 60.7(4) . . . . ?
C15 N1 B1 F2 -60.7(4) . . . . ?
C15 N1 B1 N2 179.8(3) . . . . ?
C13 C12 C7 C4 -0.7(5) . . . . ?
C13 C12 C7 C8 179.2(3) . . . . ?
C19 S1 C22 C21 0.3(3) . . . . ?
C19 C20 C21 C22 0.2(4) . . . . ?
C18 O2 C17 C16 172.7(3) . . . . ?
C18 C19 C20 C21 -177.4(3) . . . . ?
C20 C19 C18 O2 0.1(5) . . . . ?
C20 C19 C18 O3 179.0(3) . . . . ?
C20 C21 C22 S1 -0.4(4) . . . . ?
C16 O1 C15 N1 177.7(3) . . . . ?
C16 O1 C15 C14 -2.5(4) . . . . ?
C11 N2 C8 C7 178.7(3) . . . . ?
C11 N2 C8 C9 -0.1(3) . . . . ?
C11 N2 B1 F1 -57.4(4) . . . . ?
C11 N2 B1 F2 64.7(4) . . . . ?
C11 N2 B1 N1 -176.8(3) . . . . ?
C5 C4 C3 Cl2 179.1(2) . . . . ?
C5 C4 C3 C2 0.0(5) . . . . ?
C5 C6 C1 C2 -1.3(7) . . . . ?
C17 O2 C18 O3 3.2(5) . . . . ?
C17 O2 C18 C19 -177.8(3) . . . . ?
C3 C4 C5 Cl1 -178.1(2) . . . . ?
C3 C4 C5 C6 0.8(5) . . . . ?
C3 C2 C1 C6 2.1(7) . . . . ?
C22 S1 C19 C18 177.6(3) . . . . ?
C22 S1 C19 C20 -0.2(3) . . . . ?
B1 N1 C12 C7 4.2(4) . . . . ?
B1 N1 C12 C13 -175.4(3) . . . . ?
B1 N1 C15 O1 -4.8(5) . . . . ?
B1 N1 C15 C14 175.4(3) . . . . ?
B1 N2 C8 C7 -4.6(4) . . . . ?
B1 N2 C8 C9 176.6(3) . . . . ?
B1 N2 C11 C10 -176.7(3) . . . . ?
